data_4026503
loop_
_publ_author_name
'Teh-Chang Chou'
'Ren-Tsung Wu'
'Kung-Ching Liao'
'Chun-Hung Wang'

_publ_section_title
;
 N-1- and N-2-Anthryl Succinimide Derivatives: C-N Bond Rotational
 Behaviors and Fluorescence Energy Transfer
;
_journal_name_full 'Journal of Organic Chemistry'
_journal_page_first 6813
_journal_page_last 6818
_journal_paper_doi 10.1021/jo200665v
_journal_volume 76
_journal_year 2011
_chemical_formula_sum 'C44 H31 Cl2 N O2'
_chemical_formula_weight 676.60
_chemical_name_systematic
; 
 ? 
;
_space_group_IT_number 2
_symmetry_cell_setting triclinic
_symmetry_space_group_name_Hall '-P 1'
_symmetry_space_group_name_H-M 'P -1'
_atom_sites_solution_hydrogens geom
_atom_sites_solution_primary direct
_atom_sites_solution_secondary difmap
_audit_creation_method SHELXL-97
_cell_angle_alpha 74.5560(10)
_cell_angle_beta 73.6130(10)
_cell_angle_gamma 79.9020(10)
_cell_formula_units_Z 2
_cell_length_a 9.1481(6)
_cell_length_b 13.7312(9)
_cell_length_c 14.6068(9)
_cell_measurement_reflns_used 5321
_cell_measurement_temperature 150(2)
_cell_measurement_theta_max 27.17
_cell_measurement_theta_min 2.33
_cell_volume 1686.74(19)
_computing_cell_refinement 'Bruker SAINT'
_computing_data_collection 'Bruker SMART'
_computing_data_reduction 'Bruker SAINT'
_computing_molecular_graphics 'Bruker SHELXTL'
_computing_publication_material 'Bruker SHELXTL'
_computing_structure_refinement 'SHELXL-97 (Sheldrick, 1997)'
_computing_structure_solution 'SHELXS-97 (Sheldrick, 1990)'
_diffrn_ambient_temperature 150(2)
_diffrn_measured_fraction_theta_full 0.997
_diffrn_measured_fraction_theta_max 0.997
_diffrn_measurement_device_type 'BRUKER SMART APEXCCD area detector'
_diffrn_measurement_method 'omega scans'
_diffrn_radiation_monochromator graphite
_diffrn_radiation_source 'fine-focus sealed tube'
_diffrn_radiation_type MoK\a
_diffrn_radiation_wavelength 0.71073
_diffrn_reflns_av_R_equivalents 0.0280
_diffrn_reflns_av_sigmaI/netI 0.0353
_diffrn_reflns_limit_h_max 11
_diffrn_reflns_limit_h_min -11
_diffrn_reflns_limit_k_max 17
_diffrn_reflns_limit_k_min -17
_diffrn_reflns_limit_l_max 18
_diffrn_reflns_limit_l_min -18
_diffrn_reflns_number 22326
_diffrn_reflns_theta_full 27.50
_diffrn_reflns_theta_max 27.50
_diffrn_reflns_theta_min 1.89
_exptl_absorpt_coefficient_mu 0.233
_exptl_absorpt_correction_T_max 0.9659
_exptl_absorpt_correction_T_min 0.8923
_exptl_absorpt_correction_type multi-scan
_exptl_crystal_colour light-brown
_exptl_crystal_density_diffrn 1.332
_exptl_crystal_density_meas ?
_exptl_crystal_description plate
_exptl_crystal_F_000 704
_exptl_crystal_size_max 0.50
_exptl_crystal_size_mid 0.50
_exptl_crystal_size_min 0.15
_refine_diff_density_max 0.540
_refine_diff_density_min -0.673
_refine_diff_density_rms 0.054
_refine_ls_extinction_method none
_refine_ls_goodness_of_fit_ref 1.023
_refine_ls_hydrogen_treatment constr
_refine_ls_matrix_type full
_refine_ls_number_parameters 442
_refine_ls_number_reflns 7712
_refine_ls_number_restraints 0
_refine_ls_restrained_S_all 1.023
_refine_ls_R_factor_all 0.0674
_refine_ls_R_factor_gt 0.0545
_refine_ls_shift/su_max 0.000
_refine_ls_shift/su_mean 0.000
_refine_ls_structure_factor_coef Fsqd
_refine_ls_weighting_details 'calc w=1/[\s^2^(Fo^2^)+(0.0634P)^2^+1.1344P] where P=(Fo^2^+2Fc^2^)/3'
_refine_ls_weighting_scheme calc
_refine_ls_wR_factor_gt 0.1341
_refine_ls_wR_factor_ref 0.1424
_reflns_number_gt 6284
_reflns_number_total 7712
_reflns_threshold_expression >2sigma(I)
_cod_data_source_file jo200665v_si_001.cif
_cod_data_source_block ic14234
_cod_depositor_comments
;
The following automatic conversions were performed:

'_exptl_crystal_density_meas' value 'not_measured' was changed to '?'
- the value is perceived as not measured.

Automatic conversion script
Id: cif_fix_values 3008 2015-01-20 13:52:24Z robertas 
;
_cod_database_code 4026503

loop_
_symmetry_equiv_pos_as_xyz
'x, y, z'
'-x, -y, -z'

loop_
_atom_site_label
_atom_site_type_symbol
_atom_site_fract_x
_atom_site_fract_y
_atom_site_fract_z
_atom_site_U_iso_or_equiv
_atom_site_adp_type
_atom_site_occupancy
_atom_site_symmetry_multiplicity
_atom_site_calc_flag
_atom_site_refinement_flags
O1 O 0.01373(17) 0.00234(10) 0.20953(10) 0.0317(3) Uani 1 1 d .
O2 O 0.18966(15) 0.02782(10) 0.46425(9) 0.0260(3) Uani 1 1 d .
N1 N 0.12721(17) -0.00320(11) 0.33319(11) 0.0212(3) Uani 1 1 d .
C1 C 0.0268(2) 0.03963(14) 0.27220(13) 0.0230(4) Uani 1 1 d .
C2 C -0.0526(2) 0.13776(13) 0.29812(12) 0.0215(4) Uani 1 1 d .
H2 H -0.1664 0.1370 0.3189 0.026 Uiso 1 1 calc R
C3 C 0.01063(19) 0.14809(13) 0.38205(12) 0.0202(3) Uani 1 1 d .
H3 H -0.0739 0.1537 0.4418 0.024 Uiso 1 1 calc R
C4 C 0.1195(2) 0.05297(13) 0.40162(12) 0.0208(3) Uani 1 1 d .
C5 C -0.0052(2) 0.23388(13) 0.21504(13) 0.0212(3) Uani 1 1 d .
H5 H -0.0637 0.2540 0.1632 0.025 Uiso 1 1 calc R
C6 C -0.0240(2) 0.31103(14) 0.27862(13) 0.0230(4) Uani 1 1 d .
H6A H -0.1296 0.3201 0.3198 0.028 Uiso 1 1 calc R
H6B H 0.0097 0.3777 0.2396 0.028 Uiso 1 1 calc R
C7 C 0.09020(19) 0.24828(13) 0.33846(12) 0.0199(3) Uani 1 1 d .
H7 H 0.1098 0.2804 0.3872 0.024 Uiso 1 1 calc R
C8 C 0.22719(19) 0.22888(12) 0.25604(12) 0.0185(3) Uani 1 1 d .
C9 C 0.16747(19) 0.22034(13) 0.17875(12) 0.0194(3) Uani 1 1 d .
C10 C 0.2596(2) 0.20307(13) 0.09197(12) 0.0205(3) Uani 1 1 d .
C11 C 0.4224(2) 0.19076(13) 0.08076(12) 0.0210(3) Uani 1 1 d .
C12 C 0.5262(2) 0.17249(15) -0.00670(13) 0.0258(4) Uani 1 1 d .
H12 H 0.4872 0.1691 -0.0595 0.031 Uiso 1 1 calc R
C13 C 0.6817(2) 0.15956(16) -0.01724(14) 0.0296(4) Uani 1 1 d .
H13 H 0.7491 0.1477 -0.0768 0.036 Uiso 1 1 calc R
C14 C 0.7410(2) 0.16388(15) 0.06010(14) 0.0277(4) Uani 1 1 d .
H14 H 0.8486 0.1535 0.0533 0.033 Uiso 1 1 calc R
C15 C 0.6439(2) 0.18302(14) 0.14537(13) 0.0245(4) Uani 1 1 d .
H15 H 0.6856 0.1865 0.1969 0.029 Uiso 1 1 calc R
C16 C 0.4829(2) 0.19772(13) 0.15846(12) 0.0201(3) Uani 1 1 d .
C17 C 0.3814(2) 0.21946(13) 0.24765(12) 0.0195(3) Uani 1 1 d .
C18 C 0.1946(2) 0.20024(14) 0.00967(12) 0.0221(4) Uani 1 1 d .
C19 C 0.1846(2) 0.10859(15) -0.01037(14) 0.0267(4) Uani 1 1 d .
H19 H 0.2197 0.0465 0.0285 0.032 Uiso 1 1 calc R
C20 C 0.1236(2) 0.10711(17) -0.08668(14) 0.0315(4) Uani 1 1 d .
H20 H 0.1157 0.0440 -0.0991 0.038 Uiso 1 1 calc R
C21 C 0.0745(2) 0.19679(18) -0.14454(14) 0.0349(5) Uani 1 1 d .
H21 H 0.0331 0.1955 -0.1969 0.042 Uiso 1 1 calc R
C22 C 0.0855(3) 0.28811(18) -0.12642(15) 0.0393(5) Uani 1 1 d .
H22 H 0.0528 0.3499 -0.1670 0.047 Uiso 1 1 calc R
C23 C 0.1442(2) 0.29057(16) -0.04884(15) 0.0325(4) Uani 1 1 d .
H23 H 0.1498 0.3539 -0.0359 0.039 Uiso 1 1 calc R
C24 C 0.44718(19) 0.23581(14) 0.32464(12) 0.0217(4) Uani 1 1 d .
C25 C 0.4755(2) 0.33326(15) 0.32079(14) 0.0284(4) Uani 1 1 d .
H25 H 0.4489 0.3888 0.2714 0.034 Uiso 1 1 calc R
C26 C 0.5428(2) 0.34988(18) 0.38901(16) 0.0360(5) Uani 1 1 d .
H26 H 0.5621 0.4166 0.3859 0.043 Uiso 1 1 calc R
C27 C 0.5814(2) 0.2697(2) 0.46110(15) 0.0380(5) Uani 1 1 d .
H27 H 0.6274 0.2812 0.5075 0.046 Uiso 1 1 calc R
C28 C 0.5534(2) 0.17347(19) 0.46569(15) 0.0365(5) Uani 1 1 d .
H28 H 0.5800 0.1184 0.5155 0.044 Uiso 1 1 calc R
C29 C 0.4865(2) 0.15591(16) 0.39811(14) 0.0290(4) Uani 1 1 d .
H29 H 0.4673 0.0889 0.4020 0.035 Uiso 1 1 calc R
C30 C 0.2374(2) -0.08929(14) 0.31736(12) 0.0231(4) Uani 1 1 d .
C31 C 0.3880(2) -0.07439(16) 0.28056(14) 0.0285(4) Uani 1 1 d .
H31 H 0.4185 -0.0085 0.2684 0.034 Uiso 1 1 calc R
C32 C 0.4995(2) -0.15667(17) 0.26033(14) 0.0329(4) Uani 1 1 d .
H32 H 0.6050 -0.1464 0.2376 0.039 Uiso 1 1 calc R
C33 C 0.4565(2) -0.24994(16) 0.27332(14) 0.0316(4) Uani 1 1 d .
H33 H 0.5322 -0.3040 0.2578 0.038 Uiso 1 1 calc R
C34 C 0.2996(2) -0.26825(14) 0.30988(13) 0.0262(4) Uani 1 1 d .
C35 C 0.2517(2) -0.36267(15) 0.32098(14) 0.0308(4) Uani 1 1 d .
H35 H 0.3261 -0.4164 0.3030 0.037 Uiso 1 1 calc R
C36 C 0.0988(2) -0.38071(14) 0.35745(14) 0.0287(4) Uani 1 1 d .
C37 C 0.0484(3) -0.47651(16) 0.36639(16) 0.0375(5) Uani 1 1 d .
H37 H 0.1211 -0.5304 0.3469 0.045 Uiso 1 1 calc R
C38 C -0.1011(3) -0.49129(17) 0.40214(17) 0.0424(5) Uani 1 1 d .
H38 H -0.1325 -0.5555 0.4078 0.051 Uiso 1 1 calc R
C39 C -0.2118(3) -0.41192(17) 0.43134(17) 0.0403(5) Uani 1 1 d .
H39 H -0.3166 -0.4234 0.4559 0.048 Uiso 1 1 calc R
C40 C -0.1697(2) -0.31984(16) 0.42469(15) 0.0319(4) Uani 1 1 d .
H40 H -0.2453 -0.2677 0.4451 0.038 Uiso 1 1 calc R
C41 C -0.0132(2) -0.30043(14) 0.38737(13) 0.0255(4) Uani 1 1 d .
C42 C 0.0330(2) -0.20564(14) 0.37626(12) 0.0231(4) Uani 1 1 d .
H42 H -0.0410 -0.1527 0.3964 0.028 Uiso 1 1 calc R
C43 C 0.1857(2) -0.18681(14) 0.33628(12) 0.0223(4) Uani 1 1 d .
C44 C 0.2916(3) 0.58293(19) 1.0108(2) 0.0526(6) Uani 1 1 d .
H44A H 0.2124 0.6354 1.0352 0.063 Uiso 1 1 calc R
H44B H 0.3922 0.6100 0.9907 0.063 Uiso 1 1 calc R
Cl1 Cl 0.29420(9) 0.47255(5) 1.10581(5) 0.0636(2) Uani 1 1 d .
Cl2 Cl 0.25306(12) 0.55736(6) 0.90954(7) 0.0796(3) Uani 1 1 d .

loop_
_atom_site_aniso_label
_atom_site_aniso_U_11
_atom_site_aniso_U_22
_atom_site_aniso_U_33
_atom_site_aniso_U_23
_atom_site_aniso_U_13
_atom_site_aniso_U_12
O1 0.0439(8) 0.0296(7) 0.0311(7) -0.0091(6) -0.0204(6) -0.0066(6)
O2 0.0306(7) 0.0288(7) 0.0211(6) -0.0038(5) -0.0118(5) -0.0036(5)
N1 0.0251(7) 0.0207(7) 0.0206(7) -0.0048(6) -0.0087(6) -0.0048(6)
C1 0.0256(9) 0.0250(9) 0.0210(8) -0.0018(7) -0.0091(7) -0.0096(7)
C2 0.0208(8) 0.0256(9) 0.0205(8) -0.0038(7) -0.0078(7) -0.0068(7)
C3 0.0202(8) 0.0248(9) 0.0171(8) -0.0055(7) -0.0045(6) -0.0052(7)
C4 0.0225(8) 0.0232(8) 0.0171(8) -0.0030(7) -0.0035(7) -0.0087(7)
C5 0.0213(8) 0.0236(9) 0.0207(8) -0.0043(7) -0.0091(7) -0.0026(7)
C6 0.0234(9) 0.0234(9) 0.0234(9) -0.0062(7) -0.0073(7) -0.0021(7)
C7 0.0211(8) 0.0218(8) 0.0187(8) -0.0057(6) -0.0064(6) -0.0034(7)
C8 0.0226(8) 0.0165(8) 0.0172(8) -0.0022(6) -0.0065(6) -0.0046(6)
C9 0.0207(8) 0.0185(8) 0.0205(8) -0.0024(6) -0.0083(7) -0.0040(6)
C10 0.0252(9) 0.0191(8) 0.0194(8) -0.0032(6) -0.0085(7) -0.0051(7)
C11 0.0232(9) 0.0214(8) 0.0194(8) -0.0031(7) -0.0069(7) -0.0047(7)
C12 0.0278(9) 0.0316(10) 0.0215(9) -0.0091(7) -0.0077(7) -0.0047(7)
C13 0.0267(9) 0.0364(11) 0.0258(9) -0.0108(8) -0.0020(8) -0.0050(8)
C14 0.0190(8) 0.0330(10) 0.0316(10) -0.0089(8) -0.0062(7) -0.0019(7)
C15 0.0240(9) 0.0274(9) 0.0245(9) -0.0049(7) -0.0104(7) -0.0038(7)
C16 0.0228(8) 0.0196(8) 0.0192(8) -0.0030(6) -0.0073(7) -0.0041(6)
C17 0.0239(8) 0.0181(8) 0.0180(8) -0.0018(6) -0.0090(7) -0.0039(6)
C18 0.0197(8) 0.0318(10) 0.0168(8) -0.0065(7) -0.0050(6) -0.0052(7)
C19 0.0256(9) 0.0334(10) 0.0250(9) -0.0096(8) -0.0087(7) -0.0050(8)
C20 0.0286(10) 0.0451(12) 0.0269(10) -0.0167(9) -0.0043(8) -0.0107(9)
C21 0.0289(10) 0.0617(14) 0.0200(9) -0.0121(9) -0.0091(8) -0.0106(9)
C22 0.0461(13) 0.0468(13) 0.0258(10) 0.0031(9) -0.0197(9) -0.0067(10)
C23 0.0416(11) 0.0315(10) 0.0277(10) -0.0023(8) -0.0158(9) -0.0077(9)
C24 0.0182(8) 0.0301(9) 0.0185(8) -0.0064(7) -0.0059(6) -0.0039(7)
C25 0.0306(10) 0.0328(10) 0.0262(9) -0.0082(8) -0.0109(8) -0.0064(8)
C26 0.0334(11) 0.0482(13) 0.0369(11) -0.0221(10) -0.0092(9) -0.0117(9)
C27 0.0257(10) 0.0722(16) 0.0263(10) -0.0231(10) -0.0108(8) -0.0061(10)
C28 0.0310(10) 0.0557(14) 0.0228(10) -0.0061(9) -0.0140(8) 0.0032(9)
C29 0.0292(10) 0.0347(10) 0.0238(9) -0.0034(8) -0.0110(8) -0.0028(8)
C30 0.0270(9) 0.0266(9) 0.0173(8) -0.0054(7) -0.0072(7) -0.0033(7)
C31 0.0307(10) 0.0334(10) 0.0229(9) -0.0057(8) -0.0065(7) -0.0083(8)
C32 0.0258(10) 0.0450(12) 0.0260(10) -0.0083(9) -0.0030(8) -0.0045(8)
C33 0.0291(10) 0.0381(11) 0.0258(10) -0.0112(8) -0.0047(8) 0.0038(8)
C34 0.0305(10) 0.0291(10) 0.0193(8) -0.0064(7) -0.0077(7) -0.0001(8)
C35 0.0363(11) 0.0269(10) 0.0272(10) -0.0098(8) -0.0059(8) 0.0038(8)
C36 0.0402(11) 0.0245(9) 0.0221(9) -0.0070(7) -0.0074(8) -0.0032(8)
C37 0.0523(13) 0.0255(10) 0.0341(11) -0.0130(8) -0.0037(10) -0.0045(9)
C38 0.0590(15) 0.0311(11) 0.0398(12) -0.0144(9) -0.0024(11) -0.0186(10)
C39 0.0432(12) 0.0402(12) 0.0402(12) -0.0151(10) -0.0010(10) -0.0177(10)
C40 0.0355(11) 0.0310(10) 0.0305(10) -0.0117(8) -0.0037(8) -0.0067(8)
C41 0.0329(10) 0.0253(9) 0.0189(8) -0.0053(7) -0.0070(7) -0.0040(7)
C42 0.0281(9) 0.0237(9) 0.0187(8) -0.0063(7) -0.0071(7) -0.0012(7)
C43 0.0278(9) 0.0241(9) 0.0162(8) -0.0044(7) -0.0077(7) -0.0024(7)
C44 0.0552(15) 0.0336(12) 0.0595(16) 0.0033(11) -0.0120(13) -0.0052(11)
Cl1 0.0714(5) 0.0499(4) 0.0544(4) 0.0119(3) -0.0128(3) -0.0089(3)
Cl2 0.1157(7) 0.0538(4) 0.0744(5) 0.0105(4) -0.0455(5) -0.0252(4)

loop_
_atom_type_symbol
_atom_type_description
_atom_type_scat_dispersion_real
_atom_type_scat_dispersion_imag
_atom_type_scat_source
C C 0.0033 0.0016 'International Tables Vol C Tables 4.2.6.8 and 6.1.1.4'
H H 0.0000 0.0000 'International Tables Vol C Tables 4.2.6.8 and 6.1.1.4'
N N 0.0061 0.0033 'International Tables Vol C Tables 4.2.6.8 and 6.1.1.4'
O O 0.0106 0.0060 'International Tables Vol C Tables 4.2.6.8 and 6.1.1.4'
Cl Cl 0.1484 0.1585 'International Tables Vol C Tables 4.2.6.8 and 6.1.1.4'

loop_
_geom_angle_atom_site_label_1
_geom_angle_atom_site_label_2
_geom_angle_atom_site_label_3
_geom_angle
C4 N1 C1 113.14(15)
C4 N1 C30 124.49(14)
C1 N1 C30 122.00(14)
O1 C1 N1 123.76(17)
O1 C1 C2 128.15(17)
N1 C1 C2 108.06(14)
C1 C2 C3 105.44(14)
C1 C2 C5 113.28(14)
C3 C2 C5 103.60(13)
C4 C3 C2 105.15(14)
C4 C3 C7 114.30(14)
C2 C3 C7 103.56(13)
O2 C4 N1 124.47(17)
O2 C4 C3 127.48(16)
N1 C4 C3 108.05(14)
C9 C5 C6 100.28(13)
C9 C5 C2 107.24(14)
C6 C5 C2 99.38(13)
C5 C6 C7 94.91(13)
C8 C7 C6 100.24(13)
C8 C7 C3 107.49(13)
C6 C7 C3 99.06(13)
C17 C8 C9 121.64(15)
C17 C8 C7 131.93(15)
C9 C8 C7 106.42(14)
C10 C9 C8 122.42(16)
C10 C9 C5 131.23(15)
C8 C9 C5 106.36(14)
C9 C10 C11 117.76(15)
C9 C10 C18 121.51(15)
C11 C10 C18 120.70(15)
C12 C11 C16 118.47(16)
C12 C11 C10 121.45(16)
C16 C11 C10 120.08(15)
C13 C12 C11 121.59(17)
C12 C13 C14 119.94(17)
C15 C14 C13 120.04(17)
C14 C15 C16 121.56(17)
C15 C16 C11 118.38(16)
C15 C16 C17 121.36(15)
C11 C16 C17 120.27(15)
C8 C17 C16 117.78(15)
C8 C17 C24 122.68(15)
C16 C17 C24 119.47(15)
C19 C18 C23 118.97(17)
C19 C18 C10 121.11(16)
C23 C18 C10 119.92(16)
C20 C19 C18 120.48(19)
C21 C20 C19 120.25(19)
C22 C21 C20 119.97(18)
C21 C22 C23 120.3(2)
C18 C23 C22 119.99(19)
C25 C24 C29 118.69(17)
C25 C24 C17 119.17(16)
C29 C24 C17 122.09(16)
C24 C25 C26 120.34(19)
C27 C26 C25 120.2(2)
C28 C27 C26 119.91(18)
C27 C28 C29 120.5(2)
C28 C29 C24 120.41(19)
C31 C30 C43 121.92(17)
C31 C30 N1 118.61(17)
C43 C30 N1 119.40(16)
C30 C31 C32 120.32(18)
C33 C32 C31 120.31(19)
C32 C33 C34 121.07(18)
C35 C34 C33 122.22(18)
C35 C34 C43 118.50(17)
C33 C34 C43 119.28(17)
C36 C35 C34 122.18(18)
C35 C36 C37 122.41(18)
C35 C36 C41 118.99(17)
C37 C36 C41 118.60(19)
C38 C37 C36 120.8(2)
C37 C38 C39 120.6(2)
C40 C39 C38 120.8(2)
C39 C40 C41 120.7(2)
C42 C41 C40 122.13(17)
C42 C41 C36 119.36(17)
C40 C41 C36 118.48(17)
C41 C42 C43 121.43(17)
C42 C43 C30 123.61(16)
C42 C43 C34 119.45(16)
C30 C43 C34 116.92(16)
Cl2 C44 Cl1 111.26(15)

loop_
_geom_bond_atom_site_label_1
_geom_bond_atom_site_label_2
_geom_bond_distance
O1 C1 1.203(2)
O2 C4 1.205(2)
N1 C4 1.397(2)
N1 C1 1.406(2)
N1 C30 1.436(2)
C1 C2 1.503(3)
C2 C3 1.543(2)
C2 C5 1.566(2)
C3 C4 1.512(2)
C3 C7 1.566(2)
C5 C9 1.513(2)
C5 C6 1.544(2)
C6 C7 1.548(2)
C7 C8 1.514(2)
C8 C17 1.367(2)
C8 C9 1.424(2)
C9 C10 1.364(2)
C10 C11 1.436(2)
C10 C18 1.496(2)
C11 C12 1.414(2)
C11 C16 1.426(2)
C12 C13 1.372(3)
C13 C14 1.403(3)
C14 C15 1.370(3)
C15 C16 1.416(2)
C16 C17 1.441(2)
C17 C24 1.497(2)
C18 C19 1.389(3)
C18 C23 1.392(3)
C19 C20 1.386(3)
C20 C21 1.378(3)
C21 C22 1.374(3)
C22 C23 1.395(3)
C24 C25 1.391(3)
C24 C29 1.392(3)
C25 C26 1.393(3)
C26 C27 1.379(3)
C27 C28 1.370(3)
C28 C29 1.388(3)
C30 C31 1.360(3)
C30 C43 1.430(3)
C31 C32 1.417(3)
C32 C33 1.355(3)
C33 C34 1.425(3)
C34 C35 1.395(3)
C34 C43 1.442(3)
C35 C36 1.391(3)
C36 C37 1.430(3)
C36 C41 1.437(3)
C37 C38 1.351(3)
C38 C39 1.418(3)
C39 C40 1.357(3)
C40 C41 1.426(3)
C41 C42 1.393(3)
C42 C43 1.394(3)
C44 Cl2 1.747(3)
C44 Cl1 1.763(3)
